data_2208230
loop_
_publ_author_name
'Mehmet Akkurt'
'Selvi Karaca'
'Ali Asghar Jarrahpour'
'Dariush Khalili'
'Orhan B\"uy\"ukg\"ung\"or'

_publ_section_title
;
 3-Phenoxy-1,4-diphenylazetidin-2-one
;
_journal_coeditor_code AC6230
_journal_issue 3
_journal_name_full 'Acta Crystallographica Section E'
_journal_page_first o866
_journal_page_last o868
_journal_paper_doi 10.1107/S160053680600314X
_journal_volume 62
_journal_year 2006
_chemical_formula_iupac 'C21 H17 N O2'
_chemical_formula_moiety 'C21 H17 N O2'
_chemical_formula_sum 'C21 H17 N O2'
_chemical_formula_weight 315.36
_chemical_name_systematic
;
3-Phenoxy-1,4-diphenylazetidin-2-one
;
_space_group_IT_number 2
_symmetry_cell_setting triclinic
_symmetry_space_group_name_Hall '-P 1'
_symmetry_space_group_name_H-M 'P -1'
_atom_sites_solution_hydrogens geom
_atom_sites_solution_primary direct
_atom_sites_solution_secondary difmap
_cell_angle_alpha 74.815(12)
_cell_angle_beta 87.578(12)
_cell_angle_gamma 73.355(12)
_cell_formula_units_Z 2
_cell_length_a 6.0985(9)
_cell_length_b 9.5020(16)
_cell_length_c 15.318(2)
_cell_measurement_reflns_used 14524
_cell_measurement_temperature 296
_cell_measurement_theta_max 28.09
_cell_measurement_theta_min 2.32
_cell_volume 820.2(2)
_computing_cell_refinement X-AREA
_computing_data_collection 'X-AREA (Stoe & Cie, 2002)'
_computing_data_reduction 'X-RED32 (Stoe & Cie, 2002)'
_computing_molecular_graphics 'ORTEP-3 for Windows (Farrugia, 1997)'
_computing_publication_material 'WinGX (Farrugia, 1999)'
_computing_structure_refinement 'SHELXL97 (Sheldrick, 1997)'
_computing_structure_solution 'SHELXS97 (Sheldrick, 1997)'
_diffrn_ambient_temperature 296
_diffrn_detector_area_resol_mean 6.67
_diffrn_measured_fraction_theta_full 0.966
_diffrn_measured_fraction_theta_max 0.966
_diffrn_measurement_device '2-circle goniometer'
_diffrn_measurement_device_type 'Stoe IPDS-II'
_diffrn_measurement_method \w
_diffrn_radiation_monochromator 'plane graphite'
_diffrn_radiation_type 'Mo K\a'
_diffrn_radiation_wavelength 0.71073
_diffrn_reflns_av_R_equivalents 0.0844
_diffrn_reflns_av_sigmaI/netI 0.0779
_diffrn_reflns_limit_h_max 7
_diffrn_reflns_limit_h_min -7
_diffrn_reflns_limit_k_max 12
_diffrn_reflns_limit_k_min -12
_diffrn_reflns_limit_l_max 19
_diffrn_reflns_limit_l_min -19
_diffrn_reflns_number 9578
_diffrn_reflns_reduction_process
;
;
_diffrn_reflns_theta_full 27.64
_diffrn_reflns_theta_max 27.64
_diffrn_reflns_theta_min 2.32
_diffrn_standards_number 0
_exptl_absorpt_coefficient_mu 0.082
_exptl_absorpt_correction_T_max 0.993
_exptl_absorpt_correction_T_min 0.937
_exptl_absorpt_correction_type none
_exptl_crystal_colour colorless
_exptl_crystal_density_diffrn 1.277
_exptl_crystal_density_method 'Not Measured'
_exptl_crystal_description 'prismatic stick'
_exptl_crystal_F_000 332
_exptl_crystal_size_max 0.800
_exptl_crystal_size_mid 0.377
_exptl_crystal_size_min 0.090
_refine_diff_density_max 0.121
_refine_diff_density_min -0.127
_refine_ls_extinction_coef 0.019(4)
_refine_ls_extinction_expression FC^*^=KFC[1+0.001XFC^2^\L^3^/SIN(2\Q)]^-1/4^
_refine_ls_extinction_method SHELXL97
_refine_ls_goodness_of_fit_ref 0.929
_refine_ls_hydrogen_treatment constr
_refine_ls_matrix_type full
_refine_ls_number_parameters 218
_refine_ls_number_reflns 3689
_refine_ls_number_restraints 0
_refine_ls_restrained_S_all 0.929
_refine_ls_R_factor_all 0.1096
_refine_ls_R_factor_gt 0.0497
_refine_ls_shift/su_max 0.000
_refine_ls_shift/su_mean 0.000
_refine_ls_structure_factor_coef Fsqd
_refine_ls_weighting_details 'calc w=1/[\s^2^(Fo^2^)+(0.0496P)^2^]         where P=(Fo^2^+2Fc^2^)/3'
_refine_ls_weighting_scheme calc
_refine_ls_wR_factor_gt 0.0940
_refine_ls_wR_factor_ref 0.1141
_reflns_number_gt 2112
_reflns_number_total 3689
_reflns_threshold_expression I>2\s(I)
_cod_data_source_file ac6230.cif
_cod_data_source_block I
_cod_database_code 2208230

loop_
_symmetry_equiv_pos_site_id
_symmetry_equiv_pos_as_xyz
1 x,y,z
2 -x,-y,-z

loop_
_atom_site_aniso_label
_atom_site_aniso_U_11
_atom_site_aniso_U_22
_atom_site_aniso_U_33
_atom_site_aniso_U_12
_atom_site_aniso_U_13
_atom_site_aniso_U_23
O1 0.0442(7) 0.0456(8) 0.0472(7) -0.0137(6) -0.0092(5) -0.0052(6)
O2 0.0393(7) 0.0822(12) 0.0603(8) -0.0184(7) 0.0092(6) 0.0009(8)
N1 0.0364(8) 0.0486(10) 0.0392(8) -0.0154(7) 0.0046(6) -0.0025(7)
C1 0.0426(10) 0.0485(12) 0.0378(9) -0.0120(8) -0.0030(7) -0.0084(8)
C2 0.0388(10) 0.0604(13) 0.0351(9) -0.0137(9) -0.0002(7) -0.0036(8)
C3 0.0354(9) 0.0475(12) 0.0392(9) -0.0152(8) -0.0023(7) -0.0051(8)
C4 0.0353(9) 0.0409(11) 0.0396(9) -0.0100(8) 0.0020(7) -0.0059(7)
C5 0.0555(11) 0.0579(13) 0.0455(10) -0.0262(10) 0.0029(8) -0.0123(9)
C6 0.0746(14) 0.0691(16) 0.0450(11) -0.0195(12) -0.0009(10) -0.0186(11)
C7 0.0724(14) 0.0634(15) 0.0426(11) -0.0007(12) 0.0114(10) -0.0072(10)
C8 0.0522(12) 0.0652(16) 0.0578(13) -0.0145(11) 0.0183(10) -0.0012(11)
C9 0.0432(10) 0.0549(13) 0.0531(11) -0.0183(9) 0.0046(8) -0.0047(9)
C10 0.0444(10) 0.0507(12) 0.0295(8) -0.0160(9) -0.0001(7) -0.0044(8)
C11 0.0534(11) 0.0606(15) 0.0411(10) -0.0236(10) 0.0037(8) -0.0025(9)
C12 0.0777(15) 0.0560(15) 0.0478(11) -0.0313(12) 0.0001(10) -0.0012(10)
C13 0.0805(15) 0.0489(14) 0.0505(12) -0.0125(12) -0.0038(10) -0.0082(10)
C14 0.0598(12) 0.0591(15) 0.0522(12) -0.0075(11) 0.0051(9) -0.0155(10)
C15 0.0477(11) 0.0545(14) 0.0458(10) -0.0142(10) 0.0070(8) -0.0069(9)
C16 0.0428(9) 0.0442(11) 0.0373(9) -0.0109(8) 0.0048(7) -0.0134(8)
C17 0.0454(10) 0.0532(13) 0.0484(10) -0.0139(9) 0.0000(8) -0.0163(9)
C18 0.0643(13) 0.0614(16) 0.0680(13) -0.0272(12) 0.0077(11) -0.0256(12)
C19 0.0839(16) 0.0467(14) 0.0701(15) -0.0195(12) 0.0054(12) -0.0110(11)
C20 0.0626(13) 0.0508(14) 0.0609(13) -0.0036(11) -0.0081(10) -0.0050(10)
C21 0.0458(10) 0.0517(13) 0.0494(11) -0.0085(9) -0.0050(8) -0.0097(9)

loop_
_atom_site_label
_atom_site_fract_x
_atom_site_fract_y
_atom_site_fract_z
_atom_site_U_iso_or_equiv
_atom_site_thermal_displace_type
_atom_site_calc_flag
_atom_site_refinement_flags
_atom_site_occupancy
_atom_site_type_symbol
O1 0.9047(2) 0.52491(15) 0.24770(8) 0.0465(4) Uani . . 1.000 O
O2 1.0081(2) 0.78466(19) 0.09585(9) 0.0644(5) Uani . . 1.000 O
N1 0.6245(2) 0.85378(19) 0.14142(9) 0.0426(5) Uani . . 1.000 N
C1 0.7601(3) 0.6176(2) 0.17285(12) 0.0436(6) Uani . . 1.000 C
C2 0.8338(3) 0.7599(2) 0.12889(11) 0.0466(6) Uani . . 1.000 C
C3 0.5284(3) 0.7294(2) 0.19051(11) 0.0411(6) Uani . . 1.000 C
C4 0.4746(3) 0.7240(2) 0.28809(11) 0.0397(6) Uani . . 1.000 C
C5 0.6034(3) 0.7692(3) 0.34206(12) 0.0511(7) Uani . . 1.000 C
C6 0.5551(4) 0.7576(3) 0.43245(14) 0.0623(8) Uani . . 1.000 C
C7 0.3781(4) 0.7009(3) 0.46946(14) 0.0651(8) Uani . . 1.000 C
C8 0.2484(4) 0.6564(3) 0.41665(15) 0.0623(8) Uani . . 1.000 C
C9 0.2956(3) 0.6682(2) 0.32607(13) 0.0514(7) Uani . . 1.000 C
C10 0.5249(3) 1.0123(2) 0.11658(11) 0.0422(6) Uani . . 1.000 C
C11 0.6493(3) 1.1109(3) 0.07112(12) 0.0523(7) Uani . . 1.000 C
C12 0.5473(4) 1.2649(3) 0.04899(13) 0.0602(8) Uani . . 1.000 C
C13 0.3237(4) 1.3251(3) 0.07087(14) 0.0620(8) Uani . . 1.000 C
C14 0.1991(4) 1.2271(3) 0.11423(14) 0.0590(8) Uani . . 1.000 C
C15 0.2973(3) 1.0723(3) 0.13709(12) 0.0508(7) Uani . . 1.000 C
C16 0.8869(3) 0.3799(2) 0.28445(11) 0.0413(6) Uani . . 1.000 C
C17 0.7077(3) 0.3285(2) 0.26630(13) 0.0484(6) Uani . . 1.000 C
C18 0.7155(4) 0.1773(3) 0.30368(15) 0.0610(8) Uani . . 1.000 C
C19 0.8977(4) 0.0787(3) 0.35934(16) 0.0676(9) Uani . . 1.000 C
C20 1.0723(4) 0.1335(3) 0.37863(15) 0.0624(8) Uani . . 1.000 C
C21 1.0684(3) 0.2827(2) 0.34209(12) 0.0506(7) Uani . . 1.000 C
H1 0.74250 0.56180 0.12940 0.0520 Uiso calc R 1.000 H
H3 0.39940 0.72420 0.15670 0.0490 Uiso calc R 1.000 H
H5 0.72310 0.80760 0.31750 0.0610 Uiso calc R 1.000 H
H6 0.64240 0.78810 0.46820 0.0750 Uiso calc R 1.000 H
H7 0.34640 0.69280 0.53020 0.0780 Uiso calc R 1.000 H
H8 0.12870 0.61830 0.44160 0.0750 Uiso calc R 1.000 H
H9 0.20670 0.63840 0.29050 0.0620 Uiso calc R 1.000 H
H11 0.79990 1.07230 0.05600 0.0630 Uiso calc R 1.000 H
H12 0.63010 1.33020 0.01860 0.0720 Uiso calc R 1.000 H
H13 0.25780 1.42990 0.05670 0.0740 Uiso calc R 1.000 H
H14 0.04760 1.26650 0.12800 0.0710 Uiso calc R 1.000 H
H15 0.21240 1.00750 0.16620 0.0610 Uiso calc R 1.000 H
H17 0.58340 0.39450 0.22950 0.0580 Uiso calc R 1.000 H
H18 0.59620 0.14200 0.29110 0.0730 Uiso calc R 1.000 H
H19 0.90320 -0.02290 0.38350 0.0810 Uiso calc R 1.000 H
H20 1.19430 0.06830 0.41700 0.0750 Uiso calc R 1.000 H
H21 1.18630 0.31820 0.35590 0.0610 Uiso calc R 1.000 H

loop_
_atom_type_symbol
_atom_type_description
_atom_type_scat_dispersion_real
_atom_type_scat_dispersion_imag
_atom_type_scat_source
O O 0.0106 0.0060 'International Tables Vol C Tables 4.2.6.8 and 6.1.1.4'
N N 0.0061 0.0033 'International Tables Vol C Tables 4.2.6.8 and 6.1.1.4'
H H 0.0000 0.0000 'International Tables Vol C Tables 4.2.6.8 and 6.1.1.4'
C C 0.0033 0.0016 'International Tables Vol C Tables 4.2.6.8 and 6.1.1.4'

loop_
_geom_angle_atom_site_label_1
_geom_angle_atom_site_label_2
_geom_angle_atom_site_label_3
_geom_angle
_geom_angle_publ_flag
C1 O1 C16 118.13(14) yes
C2 N1 C3 95.40(15) yes
C2 N1 C10 134.15(15) yes
C3 N1 C10 130.44(15) yes
O1 C1 C2 111.31(15) yes
O1 C1 C3 118.39(14) yes
C2 C1 C3 86.11(14) no
O2 C2 N1 132.67(18) yes
O2 C2 C1 135.29(18) yes
N1 C2 C1 92.04(14) yes
N1 C3 C1 86.30(13) yes
N1 C3 C4 115.89(15) yes
C1 C3 C4 116.48(15) no
C3 C4 C5 121.76(17) no
C3 C4 C9 119.43(16) no
C5 C4 C9 118.78(16) no
C4 C5 C6 120.4(2) no
C5 C6 C7 120.2(2) no
C6 C7 C8 120.0(2) no
C7 C8 C9 120.1(2) no
C4 C9 C8 120.55(19) no
N1 C10 C11 121.12(18) yes
N1 C10 C15 119.42(18) yes
C11 C10 C15 119.5(2) no
C10 C11 C12 119.5(2) no
C11 C12 C13 121.3(2) no
C12 C13 C14 119.1(3) no
C13 C14 C15 120.7(2) no
C10 C15 C14 119.9(2) no
O1 C16 C17 124.68(16) yes
O1 C16 C21 114.99(16) yes
C17 C16 C21 120.32(17) no
C16 C17 C18 119.25(19) no
C17 C18 C19 120.9(2) no
C18 C19 C20 118.9(2) no
C19 C20 C21 121.1(2) no
C16 C21 C20 119.43(19) no
O1 C1 H1 113.00 no
C2 C1 H1 113.00 no
C3 C1 H1 113.00 no
N1 C3 H3 112.00 no
C1 C3 H3 112.00 no
C4 C3 H3 112.00 no
C4 C5 H5 120.00 no
C6 C5 H5 120.00 no
C5 C6 H6 120.00 no
C7 C6 H6 120.00 no
C6 C7 H7 120.00 no
C8 C7 H7 120.00 no
C7 C8 H8 120.00 no
C9 C8 H8 120.00 no
C4 C9 H9 120.00 no
C8 C9 H9 120.00 no
C10 C11 H11 120.00 no
C12 C11 H11 120.00 no
C11 C12 H12 119.00 no
C13 C12 H12 119.00 no
C12 C13 H13 120.00 no
C14 C13 H13 120.00 no
C13 C14 H14 120.00 no
C15 C14 H14 120.00 no
C10 C15 H15 120.00 no
C14 C15 H15 120.00 no
C16 C17 H17 120.00 no
C18 C17 H17 120.00 no
C17 C18 H18 120.00 no
C19 C18 H18 120.00 no
C18 C19 H19 121.00 no
C20 C19 H19 121.00 no
C19 C20 H20 119.00 no
C21 C20 H20 119.00 no
C16 C21 H21 120.00 no
C20 C21 H21 120.00 no

loop_
_geom_bond_atom_site_label_1
_geom_bond_atom_site_label_2
_geom_bond_distance
_geom_bond_publ_flag
O1 C1 1.407(2) yes
O1 C16 1.379(2) yes
O2 C2 1.215(2) yes
N1 C2 1.371(2) yes
N1 C3 1.483(2) yes
N1 C10 1.406(3) yes
C1 C2 1.526(3) no
C1 C3 1.567(3) no
C3 C4 1.508(2) no
C4 C5 1.385(3) no
C4 C9 1.388(3) no
C5 C6 1.386(3) no
C6 C7 1.378(4) no
C7 C8 1.373(4) no
C8 C9 1.387(3) no
C10 C11 1.400(3) no
C10 C15 1.398(3) no
C11 C12 1.371(4) no
C12 C13 1.384(4) no
C13 C14 1.387(4) no
C14 C15 1.374(4) no
C16 C17 1.383(3) no
C16 C21 1.388(3) no
C17 C18 1.388(3) no
C18 C19 1.380(4) no
C19 C20 1.385(4) no
C20 C21 1.375(3) no
C1 H1 0.9800 no
C3 H3 0.9800 no
C5 H5 0.9300 no
C6 H6 0.9300 no
C7 H7 0.9300 no
C8 H8 0.9300 no
C9 H9 0.9300 no
C11 H11 0.9300 no
C12 H12 0.9300 no
C13 H13 0.9300 no
C14 H14 0.9300 no
C15 H15 0.9300 no
C17 H17 0.9300 no
C18 H18 0.9300 no
C19 H19 0.9300 no
C20 H20 0.9300 no
C21 H21 0.9300 no

loop_
_geom_contact_atom_site_label_1
_geom_contact_atom_site_label_2
_geom_contact_distance
_geom_contact_site_symmetry_2
_geom_contact_publ_flag
O1 O2 3.108(2) . no
O1 N1 3.138(2) . no
O1 C5 3.153(3) . no
O2 C11 3.180(3) . no
O2 O1 3.108(2) . no
O2 C3 3.389(2) 1_655 no
O2 C11 3.361(2) 2_775 no
O1 H9 2.5700 1_655 no
O2 H3 2.4500 1_655 no
O2 H11 2.5800 . no
O2 H11 2.7700 2_775 no
O2 H12 2.9000 2_775 no
N1 O1 3.138(2) . no
N1 H5 2.6800 . no
C2 C5 3.512(3) . no
C2 C13 3.595(3) 2_675 no
C3 C17 3.530(3) . no
C3 O2 3.389(2) 1_455 no
C4 C16 3.520(3) . no
C4 C15 3.409(3) . no
C5 C10 3.581(3) . no
C5 C2 3.512(3) . no
C5 O1 3.153(3) . no
C7 C7 3.558(4) 2_666 no
C7 C8 3.544(4) 2_666 no
C8 C7 3.544(4) 2_666 no
C10 C5 3.581(3) . no
C11 O2 3.180(3) . no
C11 O2 3.361(2) 2_775 no
C13 C2 3.595(3) 2_675 no
C14 C16 3.537(3) 1_465 no
C15 C4 3.409(3) . no
C16 C14 3.537(3) 1_645 no
C16 C4 3.520(3) . no
C17 C3 3.530(3) . no
C1 H17 2.5800 . no
C2 H5 3.0600 . no
C2 H11 2.8300 . no
C3 H17 3.0000 . no
C3 H15 2.7300 . no
C4 H15 2.9100 . no
C6 H20 3.0900 1_465 no
C8 H19 3.1000 1_465 no
C13 H1 2.9800 2_675 no
C16 H14 2.9000 1_645 no
C17 H1 2.6700 . no
C17 H14 2.9500 1_645 no
C17 H7 3.0800 2_666 no
C18 H7 3.0700 2_666 no
H1 C17 2.6700 . no
H1 H17 2.3000 . no
H1 C13 2.9800 2_675 no
H3 O2 2.4500 1_455 no
H3 H9 2.3900 . no
H5 N1 2.6800 . no
H5 C2 3.0600 . no
H7 C17 3.0800 2_666 no
H7 C18 3.0700 2_666 no
H9 O1 2.5700 1_455 no
H9 H3 2.3900 . no
H11 O2 2.5800 . no
H11 C2 2.8300 . no
H11 O2 2.7700 2_775 no
H12 O2 2.9000 2_775 no
H12 H13 2.5400 2_685 no
H13 H12 2.5400 2_685 no
H14 C16 2.9000 1_465 no
H14 C17 2.9500 1_465 no
H15 C3 2.7300 . no
H15 C4 2.9100 . no
H17 C1 2.5800 . no
H17 C3 3.0000 . no
H17 H1 2.3000 . no
H19 C8 3.1000 1_645 no
H20 C6 3.0900 1_645 no

loop_
_geom_hbond_atom_site_label_D
_geom_hbond_atom_site_label_H
_geom_hbond_atom_site_label_A
_geom_hbond_site_symmetry_A
_geom_hbond_distance_DH
_geom_hbond_distance_HA
_geom_hbond_distance_DA
_geom_hbond_angle_DHA
_geom_hbond_publ_flag
C3 H3 O2 1_455 0.98 2.45 3.389(2) 160 yes
C9 H9 O1 1_455 0.93 2.57 3.455(2) 160 yes
C11 H11 O2 . 0.93 2.58 3.180(3) 123 yes

loop_
_geom_torsion_atom_site_label_1
_geom_torsion_atom_site_label_2
_geom_torsion_atom_site_label_3
_geom_torsion_atom_site_label_4
_geom_torsion
_geom_torsion_publ_flag
C16 O1 C1 C2 -168.38(15) no
C16 O1 C1 C3 94.27(19) no
C1 O1 C16 C21 164.67(16) no
C1 O1 C16 C17 -14.2(3) no
C3 N1 C10 C15 -1.6(3) no
C3 N1 C2 O2 -176.3(2) no
C2 N1 C3 C1 -3.03(13) no
C10 N1 C3 C1 175.94(17) no
C2 N1 C3 C4 114.70(17) no
C10 N1 C3 C4 -66.3(2) no
C2 N1 C10 C15 177.00(18) no
C10 N1 C2 C1 -175.80(18) no
C3 N1 C2 C1 3.11(13) no
C2 N1 C10 C11 -2.5(3) no
C3 N1 C10 C11 178.88(16) no
C10 N1 C2 O2 4.8(3) no
C3 C1 C2 N1 -2.94(13) no
C2 C1 C3 N1 2.72(12) no
O1 C1 C3 C4 -2.3(2) no
C3 C1 C2 O2 176.5(2) no
C2 C1 C3 C4 -114.46(17) no
O1 C1 C2 N1 -121.95(15) no
O1 C1 C3 N1 114.88(16) no
O1 C1 C2 O2 57.5(3) no
C1 C3 C4 C5 66.7(3) no
N1 C3 C4 C9 149.28(17) no
N1 C3 C4 C5 -32.6(3) no
C1 C3 C4 C9 -111.4(2) no
C9 C4 C5 C6 0.5(3) no
C3 C4 C9 C8 177.4(2) no
C5 C4 C9 C8 -0.7(3) no
C3 C4 C5 C6 -177.6(2) no
C4 C5 C6 C7 0.0(4) no
C5 C6 C7 C8 -0.3(4) no
C6 C7 C8 C9 0.1(4) no
C7 C8 C9 C4 0.4(4) no
N1 C10 C11 C12 -179.20(17) no
N1 C10 C15 C14 179.13(17) no
C15 C10 C11 C12 1.3(3) no
C11 C10 C15 C14 -1.3(3) no
C10 C11 C12 C13 0.2(3) no
C11 C12 C13 C14 -1.5(3) no
C12 C13 C14 C15 1.4(3) no
C13 C14 C15 C10 0.0(3) no
O1 C16 C17 C18 176.47(18) no
C17 C16 C21 C20 2.2(3) no
O1 C16 C21 C20 -176.79(18) no
C21 C16 C17 C18 -2.4(3) no
C16 C17 C18 C19 0.8(3) no
C17 C18 C19 C20 1.0(4) no
C18 C19 C20 C21 -1.2(4) no
C19 C20 C21 C16 -0.4(3) no

loop_
_cod_related_entry_id
_cod_related_entry_database
_cod_related_entry_code
1 ChemSpider 9395835
